data_2213483
loop_
_publ_author_name
'Ciborska, Anna'
'Baranowska, Katarzyna'
'Wojnowski, Wies\/law'

_publ_section_title (Tetrahydrofuran-\k<i>O)</i>bis(tri-<i>tert</i>-butoxysilanethiolato-\k^2^<i>O,S</i>)chromium(II)
_journal_coeditor_code NG2241
_journal_issue 5
_journal_name_full 'Acta Crystallographica Section E'
_journal_page_first m1239
_journal_page_last m1241
_journal_paper_doi 10.1107/S160053680701402X
_journal_volume 63
_journal_year 2007
_chemical_formula_iupac '[Cr (C12 H27 O3 S Si)2 (C4 H8 O)]'
_chemical_formula_moiety 'C28 H62 Cr1 O7 S2 Si2'
_chemical_formula_sum 'C28 H62 Cr O7 S2 Si2'
_chemical_formula_weight 683.08
_chemical_name_systematic
;Tetrahydrofuran-\k<i>O</i>bis(tri-<i>tert</i>-butoxysilanethiolato-\k^2^<i>O,S</i>)
 chromium(II)
;
_space_group_IT_number 60
_symmetry_cell_setting orthorhombic
_symmetry_space_group_name_Hall '-P 2n 2ab'
_symmetry_space_group_name_H-M 'P b c n'
_atom_sites_solution_hydrogens geom
_atom_sites_solution_primary direct
_atom_sites_solution_secondary difmap
_audit_conform_dict_name cif_core.dic
_audit_conform_dict_version 2.3
_audit_creation_method 'WinGX routine CIF_UPDATE'
_cell_angle_alpha 90
_cell_angle_beta 90
_cell_angle_gamma 90
_cell_formula_units_Z 4
_cell_length_a 8.7343(3)
_cell_length_b 17.8256(7)
_cell_length_c 25.0266(9)
_cell_measurement_reflns_used 6219
_cell_measurement_temperature 120(2)
_cell_measurement_theta_max 32.5313
_cell_measurement_theta_min 2.3271
_cell_volume 3896.5(2)
_computing_cell_refinement
;
CrysAlis RED (Oxford Diffraction, 2005)
;
_computing_data_collection
;
CrysAlis CCD (Oxford Diffraction, 2005)
;
_computing_data_reduction
;
CrysAlis RED
;
_computing_molecular_graphics 'Ortep-3 for Windows (Farrugia, 1997)'
_computing_publication_material 'WinGX (Farrugia, 1999)'
_computing_structure_refinement 'SHELXL97 (Sheldrick, 1997)'
_computing_structure_solution 'SHELXS97 (Sheldrick, 1997)'
_diffrn_ambient_temperature 120(2)
_diffrn_detector_area_resol_mean 8.1883
_diffrn_measured_fraction_theta_full 0.982
_diffrn_measured_fraction_theta_max 0.982
_diffrn_measurement_device '4-axis \k geometry diffractometer'
_diffrn_measurement_device_type 'Oxford Diffraction KM-4 CCD'
_diffrn_measurement_method '\w scans, 0.75 deg width'
_diffrn_radiation_monochromator graphite
_diffrn_radiation_type MoK\a
_diffrn_radiation_wavelength 0.71073
_diffrn_reflns_av_R_equivalents 0.0458
_diffrn_reflns_limit_h_max 10
_diffrn_reflns_limit_h_min -9
_diffrn_reflns_limit_k_max 21
_diffrn_reflns_limit_k_min -14
_diffrn_reflns_limit_l_max 26
_diffrn_reflns_limit_l_min -28
_diffrn_reflns_number 14433
_diffrn_reflns_theta_full 25.05
_diffrn_reflns_theta_max 25.05
_diffrn_reflns_theta_min 2.81
_exptl_absorpt_coefficient_mu 0.498
_exptl_absorpt_correction_T_max 0.94693
_exptl_absorpt_correction_T_min 0.84624
_exptl_absorpt_correction_type numerical
_exptl_absorpt_process_details
;
CrysAlis RED, Oxford Diffraction (2005)
;
_exptl_crystal_colour colourless
_exptl_crystal_density_diffrn 1.164
_exptl_crystal_density_method 'not measured'
_exptl_crystal_description prism
_exptl_crystal_F_000 1480
_exptl_crystal_size_max 0.23747
_exptl_crystal_size_mid 0.16406
_exptl_crystal_size_min 0.03987
_refine_diff_density_max 0.439
_refine_diff_density_min -0.305
_refine_ls_extinction_method none
_refine_ls_goodness_of_fit_ref 1.078
_refine_ls_hydrogen_treatment constr
_refine_ls_matrix_type full
_refine_ls_number_parameters 201
_refine_ls_number_reflns 3400
_refine_ls_number_restraints 0
_refine_ls_restrained_S_all 1.078
_refine_ls_R_factor_all 0.0554
_refine_ls_R_factor_gt 0.0512
_refine_ls_shift/su_max 0
_refine_ls_shift/su_mean 0
_refine_ls_structure_factor_coef Fsqd
_refine_ls_weighting_details 'calc w=1/[\s^2^(Fo^2^)+(0.0428P)^2^+6.8158P] where P=(Fo^2^+2Fc^2^)/3'
_refine_ls_weighting_scheme calc
_refine_ls_wR_factor_gt 0.1136
_refine_ls_wR_factor_ref 0.1163
_reflns_number_gt 3135
_reflns_number_total 3400
_reflns_threshold_expression >2sigma(I)
_cod_data_source_file ng2241.cif
_cod_data_source_block I
_cod_database_code 2213483
_cod_database_fobs_code 2213483

loop_
_symmetry_equiv_pos_as_xyz
'x, y, z'
'-x+1/2, -y+1/2, z+1/2'
'x+1/2, -y+1/2, -z'
'-x, y, -z+1/2'
'-x, -y, -z'
'x-1/2, y-1/2, -z-1/2'
'-x-1/2, y-1/2, z'
'x, -y, z-1/2'

loop_
_atom_site_type_symbol
_atom_site_label
_atom_site_fract_x
_atom_site_fract_y
_atom_site_fract_z
_atom_site_U_iso_or_equiv
_atom_site_adp_type
_atom_site_calc_flag
_atom_site_refinement_flags
_atom_site_occupancy
_atom_site_disorder_assembly
_atom_site_disorder_group
C C1 0.7927(3) 0.31009(15) 0.16579(12) 0.0255(6) Uani d . 1 . .
C C2 0.8652(3) 0.23802(16) 0.18560(13) 0.0329(7) Uani d . 1 . .
H H2A 0.8379 0.2302 0.2232 0.049 Uiso calc R 1 . .
H H2B 0.9767 0.2415 0.1822 0.049 Uiso calc R 1 . .
H H2C 0.8277 0.1958 0.1642 0.049 Uiso calc R 1 . .
C C3 0.8484(3) 0.37868(16) 0.19637(12) 0.0309(7) Uani d . 1 . .
H H3A 0.7955 0.4235 0.1831 0.046 Uiso calc R 1 . .
H H3B 0.959 0.3845 0.1912 0.046 Uiso calc R 1 . .
H H3C 0.8264 0.3723 0.2345 0.046 Uiso calc R 1 . .
C C4 0.8219(4) 0.3209(2) 0.10629(13) 0.0394(8) Uani d . 1 . .
H H4A 0.7771 0.2789 0.0864 0.059 Uiso calc R 1 . .
H H4B 0.9324 0.3227 0.0997 0.059 Uiso calc R 1 . .
H H4C 0.7749 0.3679 0.0945 0.059 Uiso calc R 1 . .
C C5 0.3888(3) 0.35621(15) 0.04286(11) 0.0264(6) Uani d . 1 . .
C C6 0.2962(4) 0.42422(17) 0.06071(14) 0.0398(8) Uani d . 1 . .
H H6A 0.2346 0.4109 0.092 0.06 Uiso calc R 1 . .
H H6B 0.2285 0.4402 0.0316 0.06 Uiso calc R 1 . .
H H6C 0.366 0.4653 0.0699 0.06 Uiso calc R 1 . .
C C7 0.2834(4) 0.29061(17) 0.03012(13) 0.0388(8) Uani d . 1 . .
H H7A 0.345 0.2469 0.0199 0.058 Uiso calc R 1 . .
H H7B 0.2154 0.3043 0.0006 0.058 Uiso calc R 1 . .
H H7C 0.2221 0.2783 0.0617 0.058 Uiso calc R 1 . .
C C8 0.4882(4) 0.37558(19) -0.00541(14) 0.0418(8) Uani d . 1 . .
H H8A 0.5557 0.4177 0.0036 0.063 Uiso calc R 1 . .
H H8B 0.4225 0.3896 -0.0355 0.063 Uiso calc R 1 . .
H H8C 0.5503 0.3319 -0.0152 0.063 Uiso calc R 1 . .
C C9 0.4826(3) 0.12088(14) 0.12190(12) 0.0283(6) Uani d . 1 . .
C C10 0.5868(5) 0.07148(17) 0.08859(15) 0.0506(10) Uani d . 1 . .
H H10A 0.574 0.0838 0.0507 0.076 Uiso calc R 1 . .
H H10B 0.5603 0.0187 0.0945 0.076 Uiso calc R 1 . .
H H10C 0.6935 0.08 0.0991 0.076 Uiso calc R 1 . .
C C11 0.3149(4) 0.10864(17) 0.10698(14) 0.0404(8) Uani d . 1 . .
H H11A 0.2507 0.144 0.1269 0.061 Uiso calc R 1 . .
H H11B 0.285 0.0572 0.116 0.061 Uiso calc R 1 . .
H H11C 0.3015 0.1169 0.0685 0.061 Uiso calc R 1 . .
C C12 0.5069(4) 0.10574(16) 0.18115(13) 0.0355(7) Uani d . 1 . .
H H12A 0.6134 0.1167 0.1907 0.053 Uiso calc R 1 . .
H H12B 0.4844 0.053 0.1888 0.053 Uiso calc R 1 . .
H H12C 0.4384 0.1378 0.2021 0.053 Uiso calc R 1 . .
Cr Cr1 0.5 0.31041(3) 0.25 0.01844(17) Uani d S 1 . .
O O1 0.6249(2) 0.30465(10) 0.17672(7) 0.0224(4) Uani d . 1 . .
O O2 0.4925(2) 0.33845(10) 0.08580(8) 0.0277(5) Uani d . 1 . .
O O3 0.5241(2) 0.19731(9) 0.10848(8) 0.0246(4) Uani d . 1 . .
O O4 0.5 0.43860(14) 0.25 0.0338(7) Uani d S 1 . .
S S1 0.29818(8) 0.28575(4) 0.18489(3) 0.02643(19) Uani d . 1 . .
Si Si1 0.48452(8) 0.27858(4) 0.13448(3) 0.01973(19) Uani d . 1 . .
C C13 0.5646(5) 0.48493(17) 0.29151(14) 0.0442(9) Uani d . 1 . .
H H13A 0.6675 0.4668 0.3019 0.057 Uiso calc R 1 A 1
H H13B 0.4979 0.4853 0.3235 0.057 Uiso calc R 1 A 1
C C14 0.574(2) 0.5617(7) 0.2668(7) 0.055(4) Uani d P 0.60(4) . 1
H H14A 0.666 0.5673 0.2443 0.072 Uiso calc PR 0.60(4) . 1
H H14B 0.5721 0.6016 0.2943 0.072 Uiso calc PR 0.60(4) . 1
C C14A 0.507(3) 0.5604(10) 0.2841(10) 0.051(5) Uani d P 0.40(4) . 2
H H14C 0.5793 0.5988 0.2973 0.066 Uiso calc PR 0.40(4) . 2
H H14D 0.4057 0.5675 0.3014 0.066 Uiso calc PR 0.40(4) . 2

loop_
_atom_site_aniso_label
_atom_site_aniso_U_11
_atom_site_aniso_U_22
_atom_site_aniso_U_33
_atom_site_aniso_U_12
_atom_site_aniso_U_13
_atom_site_aniso_U_23
C1 0.0162(13) 0.0341(14) 0.0260(16) -0.0043(11) -0.0011(11) -0.0008(12)
C2 0.0196(14) 0.0378(16) 0.0413(19) 0.0003(12) 0.0002(13) -0.0045(14)
C3 0.0254(15) 0.0364(15) 0.0310(17) -0.0105(12) -0.0011(12) 0.0016(13)
C4 0.0241(15) 0.063(2) 0.0310(18) -0.0111(15) 0.0024(13) -0.0045(15)
C5 0.0312(15) 0.0275(13) 0.0204(15) 0.0061(12) -0.0019(12) -0.0001(11)
C6 0.0440(19) 0.0372(16) 0.038(2) 0.0137(14) -0.0059(15) -0.0046(14)
C7 0.045(2) 0.0401(17) 0.0307(18) 0.0006(14) -0.0129(15) -0.0012(14)
C8 0.0469(19) 0.0504(19) 0.0280(18) 0.0106(16) 0.0045(15) 0.0068(15)
C9 0.0372(16) 0.0185(12) 0.0292(17) -0.0062(11) 0.0070(13) -0.0003(11)
C10 0.076(3) 0.0270(15) 0.049(2) 0.0019(16) 0.023(2) -0.0034(15)
C11 0.049(2) 0.0345(16) 0.0373(19) -0.0200(14) -0.0035(16) -0.0024(14)
C12 0.0429(18) 0.0299(15) 0.0337(19) -0.0017(13) 0.0008(14) 0.0064(13)
Cr1 0.0172(3) 0.0187(3) 0.0194(3) 0 -0.0020(2) 0
O1 0.0186(9) 0.0259(9) 0.0226(10) -0.0052(7) -0.0007(8) -0.0028(7)
O2 0.0272(10) 0.0277(10) 0.0282(12) -0.0021(8) -0.0043(8) 0.0027(8)
O3 0.0296(11) 0.0191(9) 0.0253(11) -0.0040(7) 0.0049(8) -0.0026(8)
O4 0.057(2) 0.0185(13) 0.0262(17) 0 -0.0121(14) 0
S1 0.0167(3) 0.0374(4) 0.0252(4) -0.0012(3) -0.0016(3) -0.0072(3)
Si1 0.0186(4) 0.0206(3) 0.0200(4) -0.0028(3) -0.0013(3) -0.0023(3)
C13 0.068(2) 0.0315(16) 0.033(2) -0.0019(16) -0.0148(18) -0.0106(14)
C14 0.058(8) 0.029(3) 0.078(8) -0.012(5) -0.028(6) 0.008(4)
C14A 0.050(10) 0.023(5) 0.080(12) 0.010(7) -0.021(8) -0.015(6)

loop_
_atom_type_symbol
_atom_type_description
_atom_type_scat_dispersion_real
_atom_type_scat_dispersion_imag
_atom_type_scat_source
C C 0.0033 0.0016 'International Tables Vol C Tables 4.2.6.8 and 6.1.1.4'
Cr Cr 0.3209 0.6236 'International Tables Vol C Tables 4.2.6.8 and 6.1.1.4'
O O 0.0106 0.006 'International Tables Vol C Tables 4.2.6.8 and 6.1.1.4'
S S 0.1246 0.1234 'International Tables Vol C Tables 4.2.6.8 and 6.1.1.4'
Si Si 0.0817 0.0704 'International Tables Vol C Tables 4.2.6.8 and 6.1.1.4'
H H 0 0 'International Tables Vol C Tables 4.2.6.8 and 6.1.1.4'

loop_
_geom_angle_atom_site_label_1
_geom_angle_atom_site_label_2
_geom_angle_atom_site_label_3
_geom_angle_site_symmetry_1
_geom_angle_site_symmetry_3
_geom_angle
_geom_angle_publ_flag
O1 C1 C2 . . 107.1(2) ?
O1 C1 C3 . . 105.9(2) ?
C2 C1 C3 . . 112.5(2) ?
O1 C1 C4 . . 110.6(2) ?
C2 C1 C4 . . 110.9(3) ?
C3 C1 C4 . . 109.7(2) ?
C1 C2 H2A . . 109.5 ?
C1 C2 H2B . . 109.5 ?
H2A C2 H2B . . 109.5 ?
C1 C2 H2C . . 109.5 ?
H2A C2 H2C . . 109.5 ?
H2B C2 H2C . . 109.5 ?
C1 C3 H3A . . 109.5 ?
C1 C3 H3B . . 109.5 ?
H3A C3 H3B . . 109.5 ?
C1 C3 H3C . . 109.5 ?
H3A C3 H3C . . 109.5 ?
H3B C3 H3C . . 109.5 ?
C1 C4 H4A . . 109.5 ?
C1 C4 H4B . . 109.5 ?
H4A C4 H4B . . 109.5 ?
C1 C4 H4C . . 109.5 ?
H4A C4 H4C . . 109.5 ?
H4B C4 H4C . . 109.5 ?
O2 C5 C7 . . 111.6(2) ?
O2 C5 C6 . . 106.8(2) ?
C7 C5 C6 . . 110.6(3) ?
O2 C5 C8 . . 106.4(2) ?
C7 C5 C8 . . 110.6(3) ?
C6 C5 C8 . . 110.7(3) ?
C5 C6 H6A . . 109.5 ?
C5 C6 H6B . . 109.5 ?
H6A C6 H6B . . 109.5 ?
C5 C6 H6C . . 109.5 ?
H6A C6 H6C . . 109.5 ?
H6B C6 H6C . . 109.5 ?
C5 C7 H7A . . 109.5 ?
C5 C7 H7B . . 109.5 ?
H7A C7 H7B . . 109.5 ?
C5 C7 H7C . . 109.5 ?
H7A C7 H7C . . 109.5 ?
H7B C7 H7C . . 109.5 ?
C5 C8 H8A . . 109.5 ?
C5 C8 H8B . . 109.5 ?
H8A C8 H8B . . 109.5 ?
C5 C8 H8C . . 109.5 ?
H8A C8 H8C . . 109.5 ?
H8B C8 H8C . . 109.5 ?
O3 C9 C10 . . 105.6(2) yes
O3 C9 C12 . . 111.0(2) yes
C10 C9 C12 . . 110.4(3) ?
O3 C9 C11 . . 108.5(2) yes
C10 C9 C11 . . 111.0(3) ?
C12 C9 C11 . . 110.3(3) ?
C9 C10 H10A . . 109.5 ?
C9 C10 H10B . . 109.5 ?
H10A C10 H10B . . 109.5 ?
C9 C10 H10C . . 109.5 ?
H10A C10 H10C . . 109.5 ?
H10B C10 H10C . . 109.5 ?
C9 C11 H11A . . 109.5 ?
C9 C11 H11B . . 109.5 ?
H11A C11 H11B . . 109.5 ?
C9 C11 H11C . . 109.5 ?
H11A C11 H11C . . 109.5 ?
H11B C11 H11C . . 109.5 ?
C9 C12 H12A . . 109.5 ?
C9 C12 H12B . . 109.5 ?
H12A C12 H12B . . 109.5 ?
C9 C12 H12C . . 109.5 ?
H12A C12 H12C . . 109.5 ?
H12B C12 H12C . . 109.5 ?
O1 Cr1 O1 . 4_655 174.50(10) yes
O1 Cr1 O4 . . 92.75(5) yes
O1 Cr1 O4 4_655 . 92.75(5) ?
O1 Cr1 S1 . . 77.71(5) ?
O1 Cr1 S1 4_655 . 101.28(5) ?
O4 Cr1 S1 . . 100.38(2) yes
O1 Cr1 S1 . 4_655 101.28(5) ?
O1 Cr1 S1 4_655 4_655 77.71(5) ?
O4 Cr1 S1 . 4_655 100.38(2) ?
S1 Cr1 S1 . 4_655 159.25(4) yes
C1 O1 Si1 . . 128.10(17) ?
C1 O1 Cr1 . . 130.93(16) ?
Si1 O1 Cr1 . . 100.38(9) yes
C5 O2 Si1 . . 132.71(17) ?
C9 O3 Si1 . . 133.79(18) ?
C13 O4 C13 . 4_655 110.1(3) ?
C13 O4 Cr1 . . 124.94(16) ?
C13 O4 Cr1 4_655 . 124.94(16) ?
Si1 S1 Cr1 . . 81.35(3) yes
O2 Si1 O3 . . 106.07(11) yes
O2 Si1 O1 . . 104.99(10) yes
O3 Si1 O1 . . 110.03(10) yes
O2 Si1 S1 . . 116.91(8) yes
O3 Si1 S1 . . 117.89(8) yes
O1 Si1 S1 . . 99.99(7) yes
O4 C13 C14A . . 107.6(7) ?
O4 C13 C14 . . 104.2(6) yes
C14A C13 H13A . . 130.8 ?
C14 C13 H13A . . 110.9 ?
O4 C13 H13B . . 110.9 ?
C14A C13 H13B . . 83.8 ?
C14 C13 H13B . . 110.9 ?
H13A C13 H13B . . 108.9 ?
C13 C14 C14 . 4_655 100.4(10) ?
C13 C14 H14A . . 111.7 ?
C14 C14 H14A 4_655 . 111.7 ?
C13 C14 H14B . . 111.7 ?
C14 C14 H14B 4_655 . 111.7 ?
H14A C14 H14B . . 109.5 ?
C13 C14A C14A . 4_655 98.7(15) ?
C13 C14A H14C . . 112 ?
C14A C14A H14C 4_655 . 112 ?
C13 C14A H14D . . 112 ?
C14A C14A H14D 4_655 . 112 ?
H14C C14A H14D . . 109.7 ?

loop_
_geom_bond_atom_site_label_1
_geom_bond_atom_site_label_2
_geom_bond_site_symmetry_2
_geom_bond_distance
_geom_bond_publ_flag
C1 O1 . 1.494(3) ?
C1 C2 . 1.516(4) ?
C1 C3 . 1.522(4) ?
C1 C4 . 1.523(4) ?
C2 H2A . 0.98 ?
C2 H2B . 0.98 ?
C2 H2C . 0.98 ?
C3 H3A . 0.98 ?
C3 H3B . 0.98 ?
C3 H3C . 0.98 ?
C4 H4A . 0.98 ?
C4 H4B . 0.98 ?
C4 H4C . 0.98 ?
C5 O2 . 1.441(3) ?
C5 C7 . 1.522(4) ?
C5 C6 . 1.524(4) ?
C5 C8 . 1.527(4) ?
C6 H6A . 0.98 ?
C6 H6B . 0.98 ?
C6 H6C . 0.98 ?
C7 H7A . 0.98 ?
C7 H7B . 0.98 ?
C7 H7C . 0.98 ?
C8 H8A . 0.98 ?
C8 H8B . 0.98 ?
C8 H8C . 0.98 ?
C9 O3 . 1.449(3) ?
C9 C10 . 1.516(4) ?
C9 C12 . 1.522(4) ?
C9 C11 . 1.527(4) ?
C10 H10A . 0.98 ?
C10 H10B . 0.98 ?
C10 H10C . 0.98 ?
C11 H11A . 0.98 ?
C11 H11B . 0.98 ?
C11 H11C . 0.98 ?
C12 H12A . 0.98 ?
C12 H12B . 0.98 ?
C12 H12C . 0.98 ?
Cr1 O1 . 2.1364(19) yes
Cr1 O1 4_655 2.1364(18) ?
Cr1 O4 . 2.285(3) yes
Cr1 S1 . 2.4404(7) yes
Cr1 S1 4_655 2.4404(7) ?
O1 Si1 . 1.6844(19) yes
O2 Si1 . 1.621(2) yes
O3 Si1 . 1.6253(18) yes
O4 C13 . 1.442(3) yes
O4 C13 4_655 1.442(3) ?
S1 Si1 . 2.0633(10) yes
C13 C14A . 1.449(15) ?
C13 C14 . 1.503(10) ?
C13 H13A . 0.99 ?
C13 H13B . 0.99 ?
C14 C14 4_655 1.54(3) ?
C14 H14A . 0.99 ?
C14 H14B . 0.99 ?
C14A H14C . 0.99 ?
C14A H14D . 0.99 ?
